data_4023979
loop_
_publ_author_name
'Mercedes Amat'
'Mar\'ia M. M. Santos'
'Oriol Bassas'
'N\'uria Llor'
'Carmen Escolano'
'Arantxa G\'omez-Esqu\'e'
'Elies Molins'
'Steven M. Allin'
'Vickie McKee'
'Joan Bosch'

_publ_section_title
;
 Straightforward Methodology for the Enantioselective Synthesis of
 Benzo[a]- and Indolo[2,3-a]quinolizidines
;
_journal_name_full 'Journal of Organic Chemistry'
_journal_page_first 5193
_journal_page_last 5201
_journal_paper_doi 10.1021/jo070539g
_journal_volume 72
_journal_year 2007
_chemical_absolute_configuration syn
_chemical_compound_source 'synthesis as described'
_chemical_formula_moiety 'C18 H21 N2 O2'
_chemical_formula_sum 'C18 H22 N2 O2'
_chemical_formula_weight 298.38
_chemical_name_systematic
;
 ?
;
_space_group_IT_number 19
_symmetry_cell_setting orthorhombic
_symmetry_Int_Tables_number 19
_symmetry_space_group_name_Hall 'P 2ac 2ab'
_symmetry_space_group_name_H-M 'P 21 21 21'
_atom_sites_solution_hydrogens geom
_atom_sites_solution_primary direct
_atom_sites_solution_secondary difmap
_audit_conform_dict_location ftp://ftp.iucr.org/pub/cif_core.dic
_audit_conform_dict_name cif_core.dic
_audit_conform_dict_version 2.2
_audit_creation_date 2006-07-27T10:05:36-00:00
_audit_creation_method 'WinGX routine CIF_UPDATE'
_cell_angle_alpha 90
_cell_angle_beta 90
_cell_angle_gamma 90
_cell_formula_units_Z 4
_cell_length_a 5.243(3)
_cell_length_b 8.952(4)
_cell_length_c 32.676(13)
_cell_measurement_reflns_used 25
_cell_measurement_temperature 294(2)
_cell_measurement_theta_max 16.4
_cell_measurement_theta_min 11.3
_cell_measurement_wavelength 0.71073
_cell_volume 1533.8(13)
_computing_cell_refinement 'CAD4 Express (Enraf Nonius, 1994)'
_computing_data_collection 'CAD4 Express (Enraf Nonius, 1994)'
_computing_data_reduction 'XCAD4 (Harms & Wocadlo, 1995)'
_computing_molecular_graphics 'Ortep-3 for Windows (Farrugia, 1997)'
_computing_publication_material 'WinGX publication routines (Farrugia, 1999)'
_computing_structure_refinement 'SHELXL-97 (Sheldrick, 1997)'
_computing_structure_solution 'SHELXS-97 (Sheldrick, 1997)'
_diffrn_ambient_temperature 294(2)
_diffrn_detector 'scintillation LiI'
_diffrn_detector_dtime 1.195
_diffrn_measured_fraction_theta_full 0.998
_diffrn_measured_fraction_theta_max 0.998
_diffrn_measurement_device '\k-geometry diffractometer'
_diffrn_measurement_device_type 'Enraf Nonius CAD4'
_diffrn_measurement_method 'non-profiled omega scans'
_diffrn_orient_matrix_type
;
  x-axis points to radiation source
  the matrix is specified in reciprocal space
;
_diffrn_orient_matrix_UB_11 0.087532
_diffrn_orient_matrix_UB_12 -0.077596
_diffrn_orient_matrix_UB_13 0.016967
_diffrn_orient_matrix_UB_21 -0.018296
_diffrn_orient_matrix_UB_22 0.065104
_diffrn_orient_matrix_UB_23 0.02474
_diffrn_orient_matrix_UB_31 -0.168451
_diffrn_orient_matrix_UB_32 -0.047103
_diffrn_orient_matrix_UB_33 0.006055
_diffrn_radiation_monochromator graphite
_diffrn_radiation_probe x-ray
_diffrn_radiation_type MoK\a
_diffrn_radiation_wavelength 0.71073
_diffrn_reflns_av_R_equivalents 0.0462
_diffrn_reflns_av_unetI/netI 0.0526
_diffrn_reflns_limit_h_max 6
_diffrn_reflns_limit_h_min -6
_diffrn_reflns_limit_k_max 10
_diffrn_reflns_limit_k_min 0
_diffrn_reflns_limit_l_max 38
_diffrn_reflns_limit_l_min 0
_diffrn_reflns_number 2907
_diffrn_reflns_theta_full 24.96
_diffrn_reflns_theta_max 24.96
_diffrn_reflns_theta_min 2.36
_diffrn_source 'Enraf Nonius FR590'
_diffrn_standards_decay_% 0
_diffrn_standards_interval_time 60
_diffrn_standards_number 1
_exptl_absorpt_coefficient_mu 0.085
_exptl_absorpt_correction_T_max 0.76
_exptl_absorpt_correction_T_min 0.334
_exptl_absorpt_correction_type refdelf
_exptl_absorpt_process_details
;
        (See: Walker, N. & Stuart, D. (1983) Acta Cryst. A39, 158-166)
;
_exptl_crystal_colour colorless
_exptl_crystal_density_diffrn 1.292
_exptl_crystal_density_method 'not measured'
_exptl_crystal_description prism
_exptl_crystal_F_000 640
_exptl_crystal_size_max 0.37
_exptl_crystal_size_mid 0.26
_exptl_crystal_size_min 0.24
_refine_diff_density_max 0.176
_refine_diff_density_min -0.208
_refine_diff_density_rms 0.048
_refine_ls_abs_structure_details 'Flack H D (1983), Acta Cryst. A39, 876-881'
_refine_ls_abs_structure_Flack -6(4)
_refine_ls_extinction_method none
_refine_ls_goodness_of_fit_ref 1.091
_refine_ls_hydrogen_treatment mixed
_refine_ls_matrix_type full
_refine_ls_number_parameters 201
_refine_ls_number_reflns 2692
_refine_ls_number_restraints 0
_refine_ls_restrained_S_all 1.091
_refine_ls_R_factor_all 0.0957
_refine_ls_R_factor_gt 0.0559
_refine_ls_shift/su_max 0.001
_refine_ls_shift/su_mean 0
_refine_ls_structure_factor_coef Fsqd
_refine_ls_weighting_details 'calc w=1/[\s^2^(Fo^2^)+(0.0930P)^2^+1.5866P] where P=(Fo^2^+2Fc^2^)/3'
_refine_ls_weighting_scheme calc
_refine_ls_wR_factor_gt 0.1725
_refine_ls_wR_factor_ref 0.2019
_reflns_number_gt 2063
_reflns_number_total 2692
_reflns_threshold_expression >2sigma(I)
_cod_data_source_file jo070539grom20070315_094325.cif
_cod_data_source_block jb59
_cod_database_code 4023979
_diffrn_standards_decay_corr_max 1
_diffrn_standards_decay_corr_min 1

loop_
_symmetry_equiv_pos_as_xyz
'x, y, z'
'-x+1/2, -y, z+1/2'
'x+1/2, -y+1/2, -z'
'-x, y+1/2, -z+1/2'

loop_
_atom_site_label
_atom_site_type_symbol
_atom_site_fract_x
_atom_site_fract_y
_atom_site_fract_z
_atom_site_U_iso_or_equiv
_atom_site_adp_type
_atom_site_occupancy
_atom_site_symmetry_multiplicity
_atom_site_calc_flag
_atom_site_refinement_flags
_atom_site_disorder_assembly
_atom_site_disorder_group
C1 C 0.4759(8) 0.0843(5) 0.92756(13) 0.0350(10) Uani 1 1 d . . .
H1 H 0.6426 0.1295 0.9331 0.042 Uiso 1 1 calc R . .
C2 C 0.4017(9) -0.0088(5) 0.96445(14) 0.0430(11) Uani 1 1 d . . .
H2A H 0.3863 0.0547 0.9884 0.052 Uiso 1 1 calc R . .
H2B H 0.2382 -0.0564 0.9597 0.052 Uiso 1 1 calc R . .
C3 C 0.6033(10) -0.1258(5) 0.97167(14) 0.0445(12) Uani 1 1 d . . .
H3A H 0.7623 -0.0767 0.9787 0.053 Uiso 1 1 calc R . .
H3B H 0.5531 -0.1872 0.9948 0.053 Uiso 1 1 calc R . .
C4 C 0.6462(9) -0.2235(5) 0.93557(14) 0.0389(11) Uani 1 1 d . . .
C6 C 0.5791(9) -0.2642(5) 0.86136(14) 0.0382(11) Uani 1 1 d . . .
H6 H 0.4492 -0.2233 0.8429 0.046 Uiso 1 1 calc R . .
C7 C 0.8321(9) -0.2294(5) 0.84086(15) 0.0410(11) Uani 1 1 d . . .
H7A H 0.9718 -0.2702 0.8568 0.049 Uiso 1 1 calc R . .
H7B H 0.8375 -0.2733 0.8137 0.049 Uiso 1 1 calc R . .
C7A C 0.8552(9) -0.0630(5) 0.83811(13) 0.0337(10) Uani 1 1 d . . .
C7B C 1.0157(8) 0.0281(5) 0.81319(13) 0.0343(10) Uani 1 1 d . . .
C8 C 1.2085(10) -0.0001(6) 0.78451(14) 0.0451(12) Uani 1 1 d . . .
H8 H 1.2538 -0.0976 0.778 0.054 Uiso 1 1 calc R . .
C9 C 1.3289(10) 0.1178(6) 0.76625(16) 0.0522(13) Uani 1 1 d . . .
H9 H 1.4564 0.0998 0.7471 0.063 Uiso 1 1 calc R . .
C10 C 1.2634(11) 0.2640(6) 0.77593(16) 0.0561(14) Uani 1 1 d . . .
H10 H 1.3504 0.3421 0.7633 0.067 Uiso 1 1 calc R . .
C11 C 1.0745(10) 0.2964(6) 0.80347(15) 0.0482(13) Uani 1 1 d . . .
H11 H 1.03 0.3945 0.8095 0.058 Uiso 1 1 calc R . .
C11A C 0.9524(9) 0.1770(5) 0.82200(13) 0.0364(10) Uani 1 1 d . . .
C12A C 0.7055(8) 0.0307(5) 0.86066(13) 0.0326(10) Uani 1 1 d . . .
C12B C 0.5031(8) -0.0162(4) 0.89020(13) 0.0317(10) Uani 1 1 d . . .
H12B H 0.3404 -0.0126 0.8755 0.038 Uiso 1 1 calc R . .
C13 C 0.2854(10) 0.2104(5) 0.91971(15) 0.0459(12) Uani 1 1 d . . .
H13A H 0.3239 0.2551 0.8934 0.055 Uiso 1 1 calc R . .
H13B H 0.1158 0.1677 0.918 0.055 Uiso 1 1 calc R . .
C14 C 0.2830(15) 0.3309(6) 0.95137(17) 0.0720(18) Uani 1 1 d . . .
H14A H 0.4506 0.3733 0.9538 0.108 Uiso 1 1 calc R . .
H14B H 0.2325 0.2896 0.9772 0.108 Uiso 1 1 calc R . .
H14C H 0.1645 0.4074 0.9434 0.108 Uiso 1 1 calc R . .
C15 C 0.5169(11) -0.4289(5) 0.86485(17) 0.0518(14) Uani 1 1 d . . .
H15A H 0.3774 -0.4403 0.8841 0.062 Uiso 1 1 calc R . .
H15B H 0.457 -0.4636 0.8384 0.062 Uiso 1 1 calc R . .
N5 N 0.5557(7) -0.1758(4) 0.89940(11) 0.0343(8) Uani 1 1 d . . .
N12 N 0.7622(7) 0.1766(4) 0.85058(11) 0.0353(8) Uani 1 1 d . . .
H12 H 0.6896 0.2545 0.8606 0.042 Uiso 1 1 calc R . .
O4 O 0.7484(8) -0.3470(4) 0.94011(10) 0.0624(11) Uani 1 1 d . . .
O15 O 0.7187(8) -0.5220(4) 0.87745(12) 0.0579(10) Uani 1 1 d . . .
H15 H 0.7777 -0.4908 0.8991 0.087 Uiso 1 1 calc R . .

loop_
_atom_site_aniso_label
_atom_site_aniso_U_11
_atom_site_aniso_U_22
_atom_site_aniso_U_33
_atom_site_aniso_U_23
_atom_site_aniso_U_13
_atom_site_aniso_U_12
C1 0.026(2) 0.039(2) 0.039(2) 0.0003(18) 0.0024(19) -0.0002(19)
C2 0.036(3) 0.049(3) 0.043(2) -0.001(2) 0.004(2) 0.000(2)
C3 0.045(3) 0.049(3) 0.040(3) 0.001(2) -0.001(2) -0.001(2)
C4 0.034(2) 0.043(3) 0.039(2) 0.002(2) -0.006(2) 0.003(2)
C6 0.039(3) 0.035(2) 0.041(3) -0.0019(19) -0.002(2) -0.003(2)
C7 0.044(3) 0.034(2) 0.046(3) -0.003(2) 0.005(2) 0.001(2)
C7A 0.032(2) 0.036(2) 0.034(2) -0.0015(18) -0.0021(19) 0.0005(18)
C7B 0.033(2) 0.040(2) 0.030(2) 0.0012(19) -0.0015(19) 0.001(2)
C8 0.046(3) 0.050(3) 0.039(2) 0.003(2) 0.009(2) 0.006(2)
C9 0.046(3) 0.065(3) 0.045(3) 0.004(3) 0.014(3) 0.003(3)
C10 0.056(3) 0.057(3) 0.055(3) 0.007(2) 0.016(3) -0.013(3)
C11 0.052(3) 0.043(3) 0.050(3) 0.002(2) 0.006(3) -0.004(2)
C11A 0.035(2) 0.042(2) 0.033(2) 0.005(2) 0.000(2) -0.004(2)
C12A 0.029(2) 0.032(2) 0.037(2) 0.0024(18) -0.0005(19) 0.0013(18)
C12B 0.025(2) 0.034(2) 0.036(2) 0.0027(18) -0.0013(19) -0.0011(18)
C13 0.039(3) 0.049(3) 0.050(3) 0.002(2) 0.006(2) 0.011(2)
C14 0.098(5) 0.060(3) 0.059(3) -0.003(3) 0.013(4) 0.026(4)
C15 0.056(3) 0.039(3) 0.060(3) -0.001(2) -0.002(3) -0.008(2)
N5 0.0319(19) 0.0351(19) 0.0358(19) -0.0002(16) -0.0002(17) -0.0038(16)
N12 0.036(2) 0.0323(18) 0.0376(19) 0.0005(15) 0.0049(18) 0.0012(17)
O4 0.085(3) 0.049(2) 0.053(2) 0.0003(17) -0.018(2) 0.020(2)
O15 0.071(3) 0.0330(17) 0.069(2) -0.0024(17) 0.002(2) 0.0057(19)

loop_
_atom_type_symbol
_atom_type_description
_atom_type_scat_dispersion_real
_atom_type_scat_dispersion_imag
_atom_type_scat_source
C C 0.0033 0.0016 'International Tables Vol C Tables 4.2.6.8 and 6.1.1.4'
H H 0 0 'International Tables Vol C Tables 4.2.6.8 and 6.1.1.4'
N N 0.0061 0.0033 'International Tables Vol C Tables 4.2.6.8 and 6.1.1.4'
O O 0.0106 0.006 'International Tables Vol C Tables 4.2.6.8 and 6.1.1.4'

loop_
_geom_angle_atom_site_label_1
_geom_angle_atom_site_label_2
_geom_angle_atom_site_label_3
_geom_angle
_geom_angle_site_symmetry_1
_geom_angle_site_symmetry_3
_geom_angle_publ_flag
C2 C1 C12B 109.7(4) . . ?
C2 C1 C13 111.8(4) . . ?
C12B C1 C13 111.3(4) . . ?
C3 C2 C1 109.0(4) . . ?
C4 C3 C2 113.0(4) . . ?
O4 C4 N5 122.9(4) . . ?
O4 C4 C3 119.8(4) . . ?
N5 C4 C3 117.2(4) . . ?
N5 C6 C15 116.1(4) . . ?
N5 C6 C7 109.5(4) . . ?
C15 C6 C7 114.9(4) . . ?
C7A C7 C6 107.5(4) . . ?
C12A C7A C7B 107.2(4) . . ?
C12A C7A C7 122.2(4) . . ?
C7B C7A C7 130.6(4) . . ?
C8 C7B C11A 118.6(4) . . ?
C8 C7B C7A 134.8(4) . . ?
C11A C7B C7A 106.6(4) . . ?
C9 C8 C7B 119.1(5) . . ?
C8 C9 C10 120.9(5) . . ?
C11 C10 C9 121.8(5) . . ?
C10 C11 C11A 117.3(5) . . ?
N12 C11A C11 129.7(4) . . ?
N12 C11A C7B 108.1(4) . . ?
C11 C11A C7B 122.3(4) . . ?
C7A C12A N12 109.2(4) . . ?
C7A C12A C12B 125.8(4) . . ?
N12 C12A C12B 125.0(4) . . ?
N5 C12B C12A 105.6(3) . . ?
N5 C12B C1 115.0(3) . . ?
C12A C12B C1 114.7(4) . . ?
C14 C13 C1 115.0(4) . . ?
O15 C15 C6 115.9(4) . . ?
C4 N5 C6 122.7(4) . . ?
C4 N5 C12B 123.3(4) . . ?
C6 N5 C12B 111.1(3) . . ?
C11A N12 C12A 108.9(4) . . ?

loop_
_geom_bond_atom_site_label_1
_geom_bond_atom_site_label_2
_geom_bond_distance
_geom_bond_site_symmetry_2
_geom_bond_publ_flag
C1 C2 1.516(6) . ?
C1 C12B 1.523(6) . ?
C1 C13 1.529(6) . ?
C2 C3 1.507(7) . ?
C3 C4 1.486(6) . ?
C4 O4 1.237(5) . ?
C4 N5 1.343(6) . ?
C6 N5 1.478(5) . ?
C6 C15 1.515(6) . ?
C6 C7 1.518(7) . ?
C7 C7A 1.498(6) . ?
C7A C12A 1.364(6) . ?
C7A C7B 1.427(6) . ?
C7B C8 1.401(7) . ?
C7B C11A 1.403(6) . ?
C8 C9 1.367(7) . ?
C9 C10 1.390(7) . ?
C10 C11 1.369(7) . ?
C11 C11A 1.385(7) . ?
C11A N12 1.366(6) . ?
C12A N12 1.380(5) . ?
C12A C12B 1.494(6) . ?
C12B N5 1.486(5) . ?
C13 C14 1.495(7) . ?
C15 O15 1.408(6) . ?

loop_
_geom_torsion_atom_site_label_1
_geom_torsion_atom_site_label_2
_geom_torsion_atom_site_label_3
_geom_torsion_atom_site_label_4
_geom_torsion
_geom_torsion_site_symmetry_1
_geom_torsion_site_symmetry_2
_geom_torsion_site_symmetry_3
_geom_torsion_site_symmetry_4
_geom_torsion_publ_flag
C12B C1 C2 C3 58.8(5) . . . . ?
C13 C1 C2 C3 -177.2(4) . . . . ?
C1 C2 C3 C4 -57.0(5) . . . . ?
C2 C3 C4 O4 -159.7(4) . . . . ?
C2 C3 C4 N5 16.2(6) . . . . ?
N5 C6 C7 C7A -50.2(5) . . . . ?
C15 C6 C7 C7A 177.1(4) . . . . ?
C6 C7 C7A C12A 16.2(6) . . . . ?
C6 C7 C7A C7B -161.9(5) . . . . ?
C12A C7A C7B C8 179.0(5) . . . . ?
C7 C7A C7B C8 -2.7(9) . . . . ?
C12A C7A C7B C11A -0.3(5) . . . . ?
C7 C7A C7B C11A 178.0(5) . . . . ?
C11A C7B C8 C9 0.3(7) . . . . ?
C7A C7B C8 C9 -179.0(5) . . . . ?
C7B C8 C9 C10 0.3(8) . . . . ?
C8 C9 C10 C11 -1.0(9) . . . . ?
C9 C10 C11 C11A 1.0(8) . . . . ?
C10 C11 C11A N12 179.1(5) . . . . ?
C10 C11 C11A C7B -0.4(7) . . . . ?
C8 C7B C11A N12 -179.8(4) . . . . ?
C7A C7B C11A N12 -0.4(5) . . . . ?
C8 C7B C11A C11 -0.3(7) . . . . ?
C7A C7B C11A C11 179.2(4) . . . . ?
C7B C7A C12A N12 0.9(5) . . . . ?
C7 C7A C12A N12 -177.6(4) . . . . ?
C7B C7A C12A C12B 178.2(4) . . . . ?
C7 C7A C12A C12B -0.3(7) . . . . ?
C7A C12A C12B N5 17.4(6) . . . . ?
N12 C12A C12B N5 -165.7(4) . . . . ?
C7A C12A C12B C1 145.2(4) . . . . ?
N12 C12A C12B C1 -37.9(6) . . . . ?
C2 C1 C12B N5 -23.2(5) . . . . ?
C13 C1 C12B N5 -147.4(4) . . . . ?
C2 C1 C12B C12A -146.0(4) . . . . ?
C13 C1 C12B C12A 89.8(4) . . . . ?
C2 C1 C13 C14 68.2(6) . . . . ?
C12B C1 C13 C14 -168.8(5) . . . . ?
N5 C6 C15 O15 -85.8(6) . . . . ?
C7 C6 C15 O15 43.7(6) . . . . ?
O4 C4 N5 C6 -2.5(7) . . . . ?
C3 C4 N5 C6 -178.3(4) . . . . ?
O4 C4 N5 C12B -161.5(5) . . . . ?
C3 C4 N5 C12B 22.8(6) . . . . ?
C15 C6 N5 C4 44.7(6) . . . . ?
C7 C6 N5 C4 -87.4(5) . . . . ?
C15 C6 N5 C12B -154.0(4) . . . . ?
C7 C6 N5 C12B 73.9(4) . . . . ?
C12A C12B N5 C4 108.8(5) . . . . ?
C1 C12B N5 C4 -18.8(6) . . . . ?
C12A C12B N5 C6 -52.4(4) . . . . ?
C1 C12B N5 C6 -180.0(4) . . . . ?
C11 C11A N12 C12A -178.6(5) . . . . ?
C7B C11A N12 C12A 0.9(5) . . . . ?
C7A C12A N12 C11A -1.2(5) . . . . ?
C12B C12A N12 C11A -178.5(4) . . . . ?

loop_
_cod_related_entry_id
_cod_related_entry_database
_cod_related_entry_code
1 ChemSpider 20573058
